data_7202326
loop_
_publ_author_name
'Du, Miao'
'Zhang, Zhi-Hui'
'Wang, Xiu-Guang'
'Tang, Liang-Fu'
'Zhao, Xiao-Jun'

_publ_section_title
;
 Structural modulation of polythreading and interpenetrating
 coordination networks with an elongated dipyridyl building block and
 various anionic co-ligands
;
_journal_issue 12
_journal_name_full CrystEngComm
_journal_page_first 1855
_journal_paper_doi 10.1039/b810121c
_journal_volume 10
_journal_year 2008
_chemical_formula_sum 'C44 H48 Cu N14 O2 S2'
_chemical_formula_weight 932.62
_chemical_name_systematic
;
?
;
_space_group_IT_number 61
_symmetry_cell_setting orthorhombic
_symmetry_space_group_name_Hall '-P 2ac 2ab'
_symmetry_space_group_name_H-M 'P b c a'
_atom_sites_solution_hydrogens geom
_atom_sites_solution_primary direct
_atom_sites_solution_secondary difmap
_audit_creation_method SHELXL-97
_cell_angle_alpha 90.00
_cell_angle_beta 90.00
_cell_angle_gamma 90.00
_cell_formula_units_Z 8
_cell_length_a 24.263(5)
_cell_length_b 16.387(4)
_cell_length_c 24.450(5)
_cell_measurement_reflns_used 4046
_cell_measurement_temperature 293(2)
_cell_measurement_theta_max 20.87
_cell_measurement_theta_min 2.24
_cell_volume 9721(4)
_computing_cell_refinement 'Bruker APEX II'
_computing_data_collection 'Bruker APEX II'
_computing_data_reduction 'Bruker SAINT'
_computing_molecular_graphics 'Bruker SHELXTL'
_computing_publication_material 'Bruker SHELXTL'
_computing_structure_refinement 'SHELXL-97 (Sheldrick, 1997)'
_computing_structure_solution 'SHELXS-97 (Sheldrick, 1990)'
_diffrn_ambient_temperature 293(2)
_diffrn_measured_fraction_theta_full 1.000
_diffrn_measured_fraction_theta_max 1.000
_diffrn_measurement_device_type 'APEX II CCD area detector'
_diffrn_measurement_method 'phi and omega scans'
_diffrn_radiation_monochromator graphite
_diffrn_radiation_source 'fine-focus sealed tube'
_diffrn_radiation_type MoK\a
_diffrn_radiation_wavelength 0.71073
_diffrn_reflns_av_R_equivalents 0.0859
_diffrn_reflns_av_sigmaI/netI 0.0737
_diffrn_reflns_limit_h_max 28
_diffrn_reflns_limit_h_min -26
_diffrn_reflns_limit_k_max 19
_diffrn_reflns_limit_k_min -17
_diffrn_reflns_limit_l_max 29
_diffrn_reflns_limit_l_min -29
_diffrn_reflns_number 50726
_diffrn_reflns_theta_full 25.03
_diffrn_reflns_theta_max 25.03
_diffrn_reflns_theta_min 1.72
_exptl_absorpt_coefficient_mu 0.586
_exptl_absorpt_correction_T_max 0.9112
_exptl_absorpt_correction_T_min 0.8573
_exptl_absorpt_correction_type multi-scan
_exptl_absorpt_process_details SADABS
_exptl_crystal_colour BLUE
_exptl_crystal_density_diffrn 1.274
_exptl_crystal_density_meas ?
_exptl_crystal_density_method 'not measured'
_exptl_crystal_description BLOCK
_exptl_crystal_F_000 3896
_exptl_crystal_size_max 0.32
_exptl_crystal_size_mid 0.22
_exptl_crystal_size_min 0.16
_refine_diff_density_max 0.971
_refine_diff_density_min -0.539
_refine_diff_density_rms 0.101
_refine_ls_extinction_method none
_refine_ls_goodness_of_fit_ref 1.035
_refine_ls_hydrogen_treatment constr
_refine_ls_matrix_type full
_refine_ls_number_parameters 593
_refine_ls_number_reflns 8591
_refine_ls_number_restraints 0
_refine_ls_restrained_S_all 1.035
_refine_ls_R_factor_all 0.1126
_refine_ls_R_factor_gt 0.0592
_refine_ls_shift/su_max 0.001
_refine_ls_shift/su_mean 0.000
_refine_ls_structure_factor_coef Fsqd
_refine_ls_weighting_details 'calc w=1/[\s^2^(Fo^2^)+(0.0998P)^2^+11.8122P] where P=(Fo^2^+2Fc^2^)/3'
_refine_ls_weighting_scheme calc
_refine_ls_wR_factor_gt 0.1674
_refine_ls_wR_factor_ref 0.2082
_reflns_number_gt 5062
_reflns_number_total 8591
_reflns_threshold_expression >2sigma(I)
_cod_data_source_file b810121c.txt
_cod_data_source_block 2.Cu
_cod_depositor_comments
;
The following automatic conversions were performed:
'_symmetry_cell_setting' value 'Orthorhombic' changed to 'orthorhombic'
according to '/home/saulius/struct/CIF-dictionaries/cif_core.dic'
dictionary named 'cif_core.dic' version 2.4.1 from
2010-06-29.

'_exptl_absorpt_correction_type' value 'MULTI-SCAN' changed
to 'multi-scan' according to
'/home/saulius/struct/CIF-dictionaries/cif_core.dic' dictionary named
'cif_core.dic' version 2.4.1 from 2010-06-29.

Automatic conversion script
Id: cif_fix_enum 1527 2010-12-29 10:47:43Z saulius 

The following automatic conversions were performed:

'_exptl_crystal_density_meas' value 'NONE' was changed to '?' - the
value is perceived as not measured.

Automatic conversion script
Id: cif_fix_values 3008 2015-01-20 13:52:24Z robertas 
;
_cod_original_sg_symbol_H-M Pbca
_cod_database_code 7202326

loop_
_symmetry_equiv_pos_as_xyz
'x, y, z'
'-x+1/2, -y, z+1/2'
'-x, y+1/2, -z+1/2'
'x+1/2, -y+1/2, -z'
'-x, -y, -z'
'x-1/2, y, -z-1/2'
'x, -y-1/2, z-1/2'
'-x-1/2, y-1/2, z'

loop_
_atom_site_label
_atom_site_type_symbol
_atom_site_fract_x
_atom_site_fract_y
_atom_site_fract_z
_atom_site_U_iso_or_equiv
_atom_site_adp_type
_atom_site_occupancy
_atom_site_symmetry_multiplicity
_atom_site_calc_flag
_atom_site_refinement_flags
_atom_site_disorder_assembly
_atom_site_disorder_group
Cu1 Cu 0.73192(2) 0.37975(3) 0.49910(2) 0.03297(19) Uani 1 1 d . . .
S1 S 0.79629(9) 0.16069(14) 0.62106(11) 0.1205(9) Uani 1 1 d . . .
S2 S 0.80363(11) 0.58703(15) 0.38174(13) 0.1439(12) Uani 1 1 d . . .
N1 N 0.29271(14) 0.4351(2) 0.95636(14) 0.0327(8) Uani 1 1 d . . .
N2 N 0.51363(15) 0.5651(2) 0.83968(15) 0.0349(9) Uani 1 1 d . . .
N3 N 0.47639(15) 0.6088(2) 0.80908(15) 0.0343(9) Uani 1 1 d . . .
N4 N 0.51027(15) 0.6057(2) 0.71711(14) 0.0338(9) Uani 1 1 d . . .
N5 N 0.46824(15) 0.5815(2) 0.68365(15) 0.0368(9) Uani 1 1 d . . .
N6 N 0.67328(14) 0.4321(2) 0.54765(14) 0.0335(9) Uani 1 1 d . . .
N7 N 0.67225(14) 0.3257(2) 0.45334(14) 0.0323(8) Uani 1 1 d . . .
N8 N 0.49965(14) 0.1503(2) 0.29396(14) 0.0317(8) Uani 1 1 d . . .
N9 N 0.46005(15) 0.1838(2) 0.32648(15) 0.0353(9) Uani 1 1 d . . .
N10 N 0.46582(15) 0.1416(2) 0.20193(14) 0.0333(9) Uani 1 1 d . . .
N11 N 0.50576(15) 0.1718(2) 0.16778(15) 0.0349(9) Uani 1 1 d . . .
N12 N 0.29258(14) 0.3246(2) 0.04720(14) 0.0338(9) Uani 1 1 d . . .
N13 N 0.72909(18) 0.2584(3) 0.55792(18) 0.0526(11) Uani 1 1 d . . .
N14 N 0.72718(18) 0.4970(3) 0.43824(18) 0.0491(11) Uani 1 1 d . . .
C1 C 0.33898(19) 0.5541(3) 0.9236(2) 0.0427(12) Uani 1 1 d . . .
H1 H 0.3404 0.6107 0.9216 0.051 Uiso 1 1 calc R . .
C2 C 0.29595(19) 0.5163(3) 0.95086(19) 0.0400(11) Uani 1 1 d . . .
H2 H 0.2683 0.5484 0.9659 0.048 Uiso 1 1 calc R . .
C3 C 0.33201(19) 0.3900(3) 0.9330(2) 0.0395(11) Uani 1 1 d . . .
H3 H 0.3301 0.3335 0.9361 0.047 Uiso 1 1 calc R . .
C4 C 0.37489(19) 0.4235(3) 0.9049(2) 0.0433(12) Uani 1 1 d . . .
H4 H 0.4013 0.3897 0.8891 0.052 Uiso 1 1 calc R . .
C5 C 0.37962(18) 0.5078(3) 0.89945(17) 0.0342(10) Uani 1 1 d . . .
C6 C 0.42617(18) 0.5434(3) 0.86874(18) 0.0342(10) Uani 1 1 d . . .
C7 C 0.48319(18) 0.5252(3) 0.87611(17) 0.0331(10) Uani 1 1 d . . .
C8 C 0.5108(2) 0.4757(3) 0.9189(2) 0.0471(13) Uani 1 1 d . . .
H8A H 0.5492 0.4704 0.9103 0.071 Uiso 1 1 calc R . .
H8B H 0.4942 0.4226 0.9203 0.071 Uiso 1 1 calc R . .
H8C H 0.5068 0.5021 0.9537 0.071 Uiso 1 1 calc R . .
C9 C 0.42379(18) 0.5973(3) 0.82558(18) 0.0362(11) Uani 1 1 d . . .
C10 C 0.3763(2) 0.6367(4) 0.7988(2) 0.0663(17) Uani 1 1 d . . .
H10A H 0.3783 0.6946 0.8043 0.099 Uiso 1 1 calc R . .
H10B H 0.3428 0.6162 0.8145 0.099 Uiso 1 1 calc R . .
H10C H 0.3770 0.6249 0.7604 0.099 Uiso 1 1 calc R . .
C11 C 0.4968(2) 0.6559(3) 0.76384(18) 0.0380(11) Uani 1 1 d . . .
H11A H 0.5294 0.6855 0.7753 0.046 Uiso 1 1 calc R . .
H11B H 0.4691 0.6956 0.7533 0.046 Uiso 1 1 calc R . .
C12 C 0.56037(18) 0.5806(3) 0.69964(17) 0.0329(10) Uani 1 1 d . . .
C13 C 0.61165(19) 0.6023(3) 0.7287(2) 0.0477(13) Uani 1 1 d . . .
H13A H 0.6141 0.6606 0.7320 0.072 Uiso 1 1 calc R . .
H13B H 0.6428 0.5823 0.7085 0.072 Uiso 1 1 calc R . .
H13C H 0.6114 0.5782 0.7644 0.072 Uiso 1 1 calc R . .
C14 C 0.55083(17) 0.5382(3) 0.65154(17) 0.0327(10) Uani 1 1 d . . .
C15 C 0.49281(18) 0.5419(3) 0.64291(18) 0.0347(10) Uani 1 1 d . . .
C16 C 0.4591(2) 0.5066(3) 0.5980(2) 0.0470(13) Uani 1 1 d . . .
H16A H 0.4217 0.4999 0.6103 0.071 Uiso 1 1 calc R . .
H16B H 0.4739 0.4546 0.5877 0.071 Uiso 1 1 calc R . .
H16C H 0.4597 0.5427 0.5671 0.071 Uiso 1 1 calc R . .
C17 C 0.59236(18) 0.5004(3) 0.61558(18) 0.0347(10) Uani 1 1 d . . .
C18 C 0.63447(18) 0.4516(3) 0.63615(18) 0.0399(11) Uani 1 1 d . . .
H18 H 0.6364 0.4409 0.6735 0.048 Uiso 1 1 calc R . .
C19 C 0.67324(19) 0.4192(3) 0.60140(19) 0.0400(11) Uani 1 1 d . . .
H19 H 0.7008 0.3866 0.6162 0.048 Uiso 1 1 calc R . .
C20 C 0.63306(18) 0.4792(3) 0.52764(18) 0.0381(11) Uani 1 1 d . . .
H20 H 0.6325 0.4894 0.4902 0.046 Uiso 1 1 calc R . .
C21 C 0.59253(19) 0.5132(3) 0.55952(18) 0.0390(11) Uani 1 1 d . . .
H21 H 0.5652 0.5450 0.5435 0.047 Uiso 1 1 calc R . .
C22 C 0.59055(18) 0.2465(3) 0.44557(18) 0.0387(11) Uani 1 1 d . . .
H22 H 0.5633 0.2162 0.4630 0.046 Uiso 1 1 calc R . .
C23 C 0.63172(18) 0.2814(3) 0.47574(18) 0.0379(11) Uani 1 1 d . . .
H23 H 0.6316 0.2741 0.5135 0.045 Uiso 1 1 calc R . .
C24 C 0.67169(18) 0.3348(3) 0.39876(18) 0.0374(11) Uani 1 1 d . . .
H24 H 0.6995 0.3651 0.3823 0.045 Uiso 1 1 calc R . .
C25 C 0.63150(18) 0.3010(3) 0.36632(18) 0.0352(11) Uani 1 1 d . . .
H25 H 0.6328 0.3087 0.3287 0.042 Uiso 1 1 calc R . .
C26 C 0.58912(17) 0.2558(3) 0.38889(17) 0.0309(10) Uani 1 1 d . . .
C27 C 0.54530(17) 0.2189(3) 0.35563(17) 0.0319(10) Uani 1 1 d . . .
C28 C 0.55174(17) 0.1709(3) 0.30940(17) 0.0307(10) Uani 1 1 d . . .
C29 C 0.6006(2) 0.1406(3) 0.2804(2) 0.0480(13) Uani 1 1 d . . .
H29A H 0.6036 0.0827 0.2855 0.072 Uiso 1 1 calc R . .
H29B H 0.6329 0.1669 0.2946 0.072 Uiso 1 1 calc R . .
H29C H 0.5971 0.1524 0.2421 0.072 Uiso 1 1 calc R . .
C30 C 0.48824(18) 0.2245(3) 0.36470(18) 0.0326(10) Uani 1 1 d . . .
C31 C 0.4576(2) 0.2673(3) 0.40909(19) 0.0439(12) Uani 1 1 d . . .
H31A H 0.4219 0.2832 0.3959 0.066 Uiso 1 1 calc R . .
H31B H 0.4778 0.3150 0.4201 0.066 Uiso 1 1 calc R . .
H31C H 0.4534 0.2313 0.4398 0.066 Uiso 1 1 calc R . .
C32 C 0.48249(19) 0.0969(3) 0.24971(17) 0.0364(11) Uani 1 1 d . . .
H32A H 0.5127 0.0609 0.2402 0.044 Uiso 1 1 calc R . .
H32B H 0.4520 0.0633 0.2621 0.044 Uiso 1 1 calc R . .
C33 C 0.47815(18) 0.2134(3) 0.12977(17) 0.0338(10) Uani 1 1 d . . .
C34 C 0.5078(2) 0.2509(3) 0.0834(2) 0.0502(13) Uani 1 1 d . . .
H34A H 0.5466 0.2525 0.0913 0.075 Uiso 1 1 d R . .
H34B H 0.4945 0.3054 0.0778 0.075 Uiso 1 1 d R . .
H34C H 0.5017 0.2192 0.0509 0.075 Uiso 1 1 d R . .
C35 C 0.42054(18) 0.2100(3) 0.13949(17) 0.0327(10) Uani 1 1 d . . .
C36 C 0.41422(17) 0.1631(3) 0.18611(18) 0.0351(10) Uani 1 1 d . . .
C37 C 0.3644(2) 0.1371(4) 0.2168(2) 0.0616(16) Uani 1 1 d . . .
H37A H 0.3585 0.0798 0.2113 0.092 Uiso 1 1 calc R . .
H37B H 0.3330 0.1670 0.2038 0.092 Uiso 1 1 calc R . .
H37C H 0.3696 0.1478 0.2551 0.092 Uiso 1 1 calc R . .
C38 C 0.37632(18) 0.2487(3) 0.10721(18) 0.0351(10) Uani 1 1 d . . .
C39 C 0.37680(19) 0.3321(3) 0.09717(19) 0.0388(11) Uani 1 1 d . . .
H39 H 0.4055 0.3642 0.1104 0.047 Uiso 1 1 calc R . .
C40 C 0.33500(18) 0.3670(3) 0.06779(19) 0.0390(11) Uani 1 1 d . . .
H40 H 0.3361 0.4230 0.0618 0.047 Uiso 1 1 calc R . .
C41 C 0.2918(2) 0.2442(3) 0.0571(2) 0.0429(12) Uani 1 1 d . . .
H41 H 0.2626 0.2135 0.0434 0.051 Uiso 1 1 calc R . .
C42 C 0.3323(2) 0.2049(3) 0.0867(2) 0.0439(12) Uani 1 1 d . . .
H42 H 0.3299 0.1490 0.0927 0.053 Uiso 1 1 calc R . .
C43 C 0.7563(2) 0.2176(3) 0.5840(2) 0.0477(13) Uani 1 1 d . . .
C44 C 0.7576(2) 0.5346(3) 0.4144(2) 0.0532(14) Uani 1 1 d . . .
O1 O 0.2549(5) 0.8292(7) 0.8007(4) 0.116(4) Uani 0.50 1 d P . .
O2 O 0.2370(4) 0.0030(6) 0.8004(3) 0.085(3) Uani 0.50 1 d P . .
O3 O 0.2580(4) 0.7520(8) 0.2056(5) 0.126(4) Uani 0.50 1 d P . .
O4 O 0.2470(5) 0.9195(7) 0.2011(3) 0.100(3) Uani 0.50 1 d P . .

loop_
_atom_site_aniso_label
_atom_site_aniso_U_11
_atom_site_aniso_U_22
_atom_site_aniso_U_33
_atom_site_aniso_U_23
_atom_site_aniso_U_13
_atom_site_aniso_U_12
Cu1 0.0181(3) 0.0468(4) 0.0340(3) -0.0127(2) -0.0004(2) 0.0000(2)
S1 0.0987(16) 0.0928(15) 0.170(2) 0.0499(15) -0.0663(16) -0.0017(12)
S2 0.1168(19) 0.0996(16) 0.215(3) 0.0591(18) 0.090(2) 0.0015(14)
N1 0.0230(19) 0.039(2) 0.036(2) 0.0068(17) 0.0040(16) 0.0036(16)
N2 0.031(2) 0.037(2) 0.037(2) 0.0012(17) 0.0043(17) -0.0026(17)
N3 0.033(2) 0.037(2) 0.033(2) 0.0025(17) 0.0101(17) -0.0028(17)
N4 0.034(2) 0.036(2) 0.032(2) -0.0017(17) 0.0091(17) -0.0025(17)
N5 0.033(2) 0.039(2) 0.039(2) 0.0035(18) 0.0062(18) 0.0031(17)
N6 0.025(2) 0.044(2) 0.031(2) -0.0001(17) 0.0005(16) 0.0009(17)
N7 0.0246(19) 0.044(2) 0.0282(19) -0.0047(17) -0.0015(16) -0.0005(16)
N8 0.033(2) 0.033(2) 0.0288(19) -0.0013(16) -0.0088(17) 0.0008(16)
N9 0.030(2) 0.037(2) 0.039(2) 0.0031(17) -0.0026(18) -0.0051(17)
N10 0.034(2) 0.034(2) 0.033(2) 0.0017(16) -0.0095(17) 0.0010(17)
N11 0.032(2) 0.037(2) 0.036(2) -0.0036(17) -0.0027(17) 0.0046(17)
N12 0.025(2) 0.039(2) 0.038(2) 0.0069(17) -0.0014(16) -0.0014(16)
N13 0.049(3) 0.057(3) 0.051(3) 0.004(2) -0.008(2) 0.004(2)
N14 0.042(3) 0.055(3) 0.050(3) 0.000(2) 0.001(2) -0.004(2)
C1 0.042(3) 0.036(3) 0.050(3) 0.010(2) 0.014(2) 0.002(2)
C2 0.032(3) 0.041(3) 0.048(3) 0.006(2) 0.012(2) 0.010(2)
C3 0.033(3) 0.034(2) 0.052(3) 0.005(2) 0.009(2) 0.000(2)
C4 0.034(3) 0.040(3) 0.055(3) 0.002(2) 0.020(2) 0.002(2)
C5 0.031(3) 0.039(3) 0.033(2) 0.005(2) 0.005(2) -0.001(2)
C6 0.031(3) 0.036(3) 0.035(2) 0.004(2) 0.008(2) 0.0000(19)
C7 0.035(3) 0.034(2) 0.031(2) -0.001(2) 0.005(2) -0.002(2)
C8 0.047(3) 0.051(3) 0.044(3) 0.006(2) 0.001(2) 0.001(2)
C9 0.028(2) 0.041(3) 0.040(3) 0.007(2) 0.008(2) 0.002(2)
C10 0.046(3) 0.083(4) 0.070(4) 0.036(3) 0.007(3) 0.011(3)
C11 0.043(3) 0.034(2) 0.037(2) -0.001(2) 0.016(2) -0.003(2)
C12 0.029(2) 0.037(2) 0.033(2) 0.003(2) 0.008(2) -0.003(2)
C13 0.034(3) 0.065(3) 0.044(3) -0.012(3) 0.008(2) -0.010(2)
C14 0.029(2) 0.035(2) 0.035(2) 0.000(2) 0.010(2) 0.0006(19)
C15 0.033(3) 0.037(3) 0.034(2) 0.004(2) 0.003(2) 0.001(2)
C16 0.036(3) 0.055(3) 0.050(3) -0.003(2) -0.009(2) 0.000(2)
C17 0.031(3) 0.038(3) 0.035(2) -0.004(2) 0.003(2) 0.001(2)
C18 0.038(3) 0.054(3) 0.028(2) 0.002(2) 0.003(2) 0.011(2)
C19 0.031(3) 0.050(3) 0.038(3) 0.000(2) 0.001(2) 0.007(2)
C20 0.031(3) 0.053(3) 0.030(2) -0.003(2) 0.000(2) 0.006(2)
C21 0.036(3) 0.049(3) 0.032(2) -0.003(2) -0.002(2) 0.011(2)
C22 0.031(3) 0.052(3) 0.034(3) 0.000(2) 0.002(2) -0.013(2)
C23 0.031(3) 0.056(3) 0.026(2) -0.001(2) -0.002(2) -0.010(2)
C24 0.028(2) 0.051(3) 0.033(2) 0.002(2) 0.002(2) -0.010(2)
C25 0.033(3) 0.047(3) 0.026(2) 0.002(2) -0.001(2) -0.007(2)
C26 0.028(2) 0.032(2) 0.032(2) -0.0018(19) -0.0032(19) 0.0022(19)
C27 0.026(2) 0.035(2) 0.034(2) 0.001(2) -0.0058(19) -0.0033(19)
C28 0.025(2) 0.036(2) 0.031(2) 0.0019(19) -0.0086(19) 0.0009(19)
C29 0.039(3) 0.062(3) 0.043(3) -0.012(3) -0.007(2) 0.010(3)
C30 0.033(3) 0.032(2) 0.033(2) 0.002(2) -0.002(2) -0.0029(19)
C31 0.038(3) 0.047(3) 0.046(3) -0.003(2) 0.004(2) -0.001(2)
C32 0.042(3) 0.031(2) 0.036(2) 0.000(2) -0.012(2) -0.001(2)
C33 0.032(3) 0.036(2) 0.033(2) -0.003(2) -0.002(2) 0.002(2)
C34 0.046(3) 0.062(3) 0.042(3) 0.002(3) 0.005(2) -0.001(3)
C35 0.030(2) 0.034(2) 0.034(2) -0.001(2) -0.007(2) 0.0002(19)
C36 0.027(2) 0.040(3) 0.039(2) 0.003(2) -0.005(2) 0.001(2)
C37 0.039(3) 0.082(4) 0.064(4) 0.023(3) -0.003(3) -0.005(3)
C38 0.029(2) 0.038(3) 0.038(2) 0.006(2) -0.002(2) 0.001(2)
C39 0.031(3) 0.037(3) 0.048(3) 0.002(2) -0.009(2) -0.005(2)
C40 0.033(3) 0.036(3) 0.048(3) 0.006(2) -0.006(2) -0.004(2)
C41 0.036(3) 0.040(3) 0.053(3) 0.012(2) -0.013(2) -0.008(2)
C42 0.038(3) 0.037(3) 0.057(3) 0.010(2) -0.014(2) -0.005(2)
C43 0.043(3) 0.050(3) 0.050(3) -0.003(3) -0.002(3) -0.008(3)
C44 0.052(3) 0.042(3) 0.066(4) 0.004(3) 0.013(3) 0.011(3)
O1 0.157(10) 0.102(8) 0.087(7) -0.004(6) -0.067(7) -0.025(7)
O2 0.083(6) 0.121(8) 0.051(5) -0.001(5) -0.013(5) 0.021(6)
O3 0.081(7) 0.186(12) 0.110(9) 0.037(8) 0.009(6) -0.056(8)
O4 0.133(8) 0.120(8) 0.048(5) 0.012(5) 0.029(5) 0.044(7)

loop_
_atom_type_symbol
_atom_type_description
_atom_type_scat_dispersion_real
_atom_type_scat_dispersion_imag
_atom_type_scat_source
C C 0.0033 0.0016 'International Tables Vol C Tables 4.2.6.8 and 6.1.1.4'
H H 0.0000 0.0000 'International Tables Vol C Tables 4.2.6.8 and 6.1.1.4'
N N 0.0061 0.0033 'International Tables Vol C Tables 4.2.6.8 and 6.1.1.4'
O O 0.0106 0.0060 'International Tables Vol C Tables 4.2.6.8 and 6.1.1.4'
S S 0.1246 0.1234 'International Tables Vol C Tables 4.2.6.8 and 6.1.1.4'
Cu Cu 0.3201 1.2651 'International Tables Vol C Tables 4.2.6.8 and 6.1.1.4'

loop_
_geom_angle_atom_site_label_1
_geom_angle_atom_site_label_2
_geom_angle_atom_site_label_3
_geom_angle
_geom_angle_site_symmetry_1
_geom_angle_site_symmetry_3
_geom_angle_publ_flag
N7 Cu1 N6 90.37(14) . . ?
N7 Cu1 N1 178.76(14) . 6_657 ?
N6 Cu1 N1 90.38(14) . 6_657 ?
N7 Cu1 N12 90.87(14) . 6_656 ?
N6 Cu1 N12 177.65(14) . 6_656 ?
N1 Cu1 N12 88.41(14) 6_657 6_656 ?
N7 Cu1 N14 88.47(14) . . ?
N6 Cu1 N14 89.49(15) . . ?
N1 Cu1 N14 90.55(14) 6_657 . ?
N12 Cu1 N14 92.53(15) 6_656 . ?
N7 Cu1 N13 87.13(15) . . ?
N6 Cu1 N13 88.85(15) . . ?
N1 Cu1 N13 93.87(15) 6_657 . ?
N12 Cu1 N13 89.22(15) 6_656 . ?
N14 Cu1 N13 175.29(15) . . ?
C3 N1 C2 117.7(4) . . ?
C3 N1 Cu1 119.8(3) . 6_557 ?
C2 N1 Cu1 122.4(3) . 6_557 ?
C7 N2 N3 104.8(4) . . ?
C9 N3 N2 112.7(3) . . ?
C9 N3 C11 129.0(4) . . ?
N2 N3 C11 118.2(4) . . ?
C12 N4 N5 113.2(3) . . ?
C12 N4 C11 128.8(4) . . ?
N5 N4 C11 118.0(4) . . ?
C15 N5 N4 104.8(3) . . ?
C19 N6 C20 116.9(4) . . ?
C19 N6 Cu1 120.5(3) . . ?
C20 N6 Cu1 122.6(3) . . ?
C23 N7 C24 117.3(4) . . ?
C23 N7 Cu1 122.3(3) . . ?
C24 N7 Cu1 120.4(3) . . ?
C28 N8 N9 113.1(3) . . ?
C28 N8 C32 128.4(4) . . ?
N9 N8 C32 118.4(3) . . ?
C30 N9 N8 104.4(3) . . ?
C36 N10 N11 112.6(3) . . ?
C36 N10 C32 128.6(4) . . ?
N11 N10 C32 118.7(3) . . ?
C33 N11 N10 104.7(3) . . ?
C41 N12 C40 116.9(4) . . ?
C41 N12 Cu1 121.3(3) . 6_556 ?
C40 N12 Cu1 121.8(3) . 6_556 ?
C43 N13 Cu1 142.2(4) . . ?
C44 N14 Cu1 135.9(4) . . ?
C5 C1 C2 120.0(4) . . ?
C5 C1 H1 120.0 . . ?
C2 C1 H1 120.0 . . ?
N1 C2 C1 122.5(4) . . ?
N1 C2 H2 118.8 . . ?
C1 C2 H2 118.8 . . ?
N1 C3 C4 122.5(4) . . ?
N1 C3 H3 118.7 . . ?
C4 C3 H3 118.7 . . ?
C3 C4 C5 120.7(4) . . ?
C3 C4 H4 119.6 . . ?
C5 C4 H4 119.6 . . ?
C1 C5 C4 116.5(4) . . ?
C1 C5 C6 123.3(4) . . ?
C4 C5 C6 120.2(4) . . ?
C9 C6 C7 105.7(4) . . ?
C9 C6 C5 127.6(4) . . ?
C7 C6 C5 126.5(4) . . ?
N2 C7 C6 110.6(4) . . ?
N2 C7 C8 119.4(4) . . ?
C6 C7 C8 129.9(4) . . ?
C7 C8 H8A 109.5 . . ?
C7 C8 H8B 109.5 . . ?
H8A C8 H8B 109.5 . . ?
C7 C8 H8C 109.5 . . ?
H8A C8 H8C 109.5 . . ?
H8B C8 H8C 109.5 . . ?
N3 C9 C6 106.1(4) . . ?
N3 C9 C10 123.0(4) . . ?
C6 C9 C10 130.8(4) . . ?
C9 C10 H10A 109.5 . . ?
C9 C10 H10B 109.5 . . ?
H10A C10 H10B 109.5 . . ?
C9 C10 H10C 109.5 . . ?
H10A C10 H10C 109.5 . . ?
H10B C10 H10C 109.5 . . ?
N3 C11 N4 112.3(3) . . ?
N3 C11 H11A 109.1 . . ?
N4 C11 H11A 109.1 . . ?
N3 C11 H11B 109.1 . . ?
N4 C11 H11B 109.1 . . ?
H11A C11 H11B 107.9 . . ?
N4 C12 C14 105.7(4) . . ?
N4 C12 C13 122.2(4) . . ?
C14 C12 C13 132.1(4) . . ?
C12 C13 H13A 109.5 . . ?
C12 C13 H13B 109.5 . . ?
H13A C13 H13B 109.5 . . ?
C12 C13 H13C 109.5 . . ?
H13A C13 H13C 109.5 . . ?
H13B C13 H13C 109.5 . . ?
C12 C14 C15 105.6(4) . . ?
C12 C14 C17 127.1(4) . . ?
C15 C14 C17 127.2(4) . . ?
N5 C15 C14 110.6(4) . . ?
N5 C15 C16 119.7(4) . . ?
C14 C15 C16 129.6(4) . . ?
C15 C16 H16A 109.5 . . ?
C15 C16 H16B 109.5 . . ?
H16A C16 H16B 109.5 . . ?
C15 C16 H16C 109.5 . . ?
H16A C16 H16C 109.5 . . ?
H16B C16 H16C 109.5 . . ?
C21 C17 C18 116.2(4) . . ?
C21 C17 C14 121.9(4) . . ?
C18 C17 C14 121.9(4) . . ?
C19 C18 C17 120.1(4) . . ?
C19 C18 H18 120.0 . . ?
C17 C18 H18 120.0 . . ?
N6 C19 C18 123.3(4) . . ?
N6 C19 H19 118.3 . . ?
C18 C19 H19 118.3 . . ?
N6 C20 C21 123.3(4) . . ?
N6 C20 H20 118.3 . . ?
C21 C20 H20 118.3 . . ?
C20 C21 C17 120.1(4) . . ?
C20 C21 H21 120.0 . . ?
C17 C21 H21 120.0 . . ?
C23 C22 C26 120.6(4) . . ?
C23 C22 H22 119.7 . . ?
C26 C22 H22 119.7 . . ?
N7 C23 C22 122.9(4) . . ?
N7 C23 H23 118.6 . . ?
C22 C23 H23 118.6 . . ?
N7 C24 C25 122.5(4) . . ?
N7 C24 H24 118.8 . . ?
C25 C24 H24 118.8 . . ?
C24 C25 C26 120.9(4) . . ?
C24 C25 H25 119.5 . . ?
C26 C25 H25 119.5 . . ?
C25 C26 C22 115.9(4) . . ?
C25 C26 C27 122.6(4) . . ?
C22 C26 C27 121.6(4) . . ?
C28 C27 C30 106.1(4) . . ?
C28 C27 C26 127.1(4) . . ?
C30 C27 C26 126.8(4) . . ?
N8 C28 C27 105.2(4) . . ?
N8 C28 C29 122.1(4) . . ?
C27 C28 C29 132.6(4) . . ?
C28 C29 H29A 109.5 . . ?
C28 C29 H29B 109.5 . . ?
H29A C29 H29B 109.5 . . ?
C28 C29 H29C 109.5 . . ?
H29A C29 H29C 109.5 . . ?
H29B C29 H29C 109.5 . . ?
N9 C30 C27 111.2(4) . . ?
N9 C30 C31 119.3(4) . . ?
C27 C30 C31 129.6(4) . . ?
C30 C31 H31A 109.5 . . ?
C30 C31 H31B 109.5 . . ?
H31A C31 H31B 109.5 . . ?
C30 C31 H31C 109.5 . . ?
H31A C31 H31C 109.5 . . ?
H31B C31 H31C 109.5 . . ?
N10 C32 N8 112.2(3) . . ?
N10 C32 H32A 109.2 . . ?
N8 C32 H32A 109.2 . . ?
N10 C32 H32B 109.2 . . ?
N8 C32 H32B 109.2 . . ?
H32A C32 H32B 107.9 . . ?
N11 C33 C35 111.0(4) . . ?
N11 C33 C34 120.2(4) . . ?
C35 C33 C34 128.7(4) . . ?
C33 C34 H34A 109.4 . . ?
C33 C34 H34B 109.4 . . ?
H34A C34 H34B 109.5 . . ?
C33 C34 H34C 109.6 . . ?
H34A C34 H34C 109.5 . . ?
H34B C34 H34C 109.5 . . ?
C36 C35 C33 105.6(4) . . ?
C36 C35 C38 126.8(4) . . ?
C33 C35 C38 127.6(4) . . ?
N10 C36 C35 106.1(4) . . ?
N10 C36 C37 122.2(4) . . ?
C35 C36 C37 131.8(4) . . ?
C36 C37 H37A 109.5 . . ?
C36 C37 H37B 109.5 . . ?
H37A C37 H37B 109.5 . . ?
C36 C37 H37C 109.5 . . ?
H37A C37 H37C 109.5 . . ?
H37B C37 H37C 109.5 . . ?
C42 C38 C39 117.0(4) . . ?
C42 C38 C35 122.3(4) . . ?
C39 C38 C35 120.8(4) . . ?
C40 C39 C38 119.9(4) . . ?
C40 C39 H39 120.1 . . ?
C38 C39 H39 120.1 . . ?
N12 C40 C39 123.4(4) . . ?
N12 C40 H40 118.3 . . ?
C39 C40 H40 118.3 . . ?
N12 C41 C42 123.0(4) . . ?
N12 C41 H41 118.5 . . ?
C42 C41 H41 118.5 . . ?
C41 C42 C38 119.9(4) . . ?
C41 C42 H42 120.1 . . ?
C38 C42 H42 120.1 . . ?
N13 C43 S1 178.7(5) . . ?
N14 C44 S2 177.5(6) . . ?

loop_
_geom_bond_atom_site_label_1
_geom_bond_atom_site_label_2
_geom_bond_distance
_geom_bond_site_symmetry_2
_geom_bond_publ_flag
Cu1 N7 2.032(3) . ?
Cu1 N6 2.042(4) . ?
Cu1 N1 2.046(3) 6_657 ?
Cu1 N12 2.065(3) 6_656 ?
Cu1 N14 2.433(5) . ?
Cu1 N13 2.455(5) . ?
S1 C43 1.622(6) . ?
S2 C44 1.619(6) . ?
N1 C3 1.335(6) . ?
N1 C2 1.339(6) . ?
N1 Cu1 2.046(3) 6_557 ?
N2 C7 1.329(5) . ?
N2 N3 1.374(5) . ?
N3 C9 1.351(6) . ?
N3 C11 1.437(5) . ?
N4 C12 1.353(5) . ?
N4 N5 1.366(5) . ?
N4 C11 1.446(5) . ?
N5 C15 1.330(6) . ?
N6 C19 1.331(6) . ?
N6 C20 1.337(5) . ?
N7 C23 1.340(5) . ?
N7 C24 1.343(5) . ?
N8 C28 1.361(5) . ?
N8 N9 1.363(5) . ?
N8 C32 1.453(5) . ?
N9 C30 1.336(5) . ?
N10 C36 1.357(5) . ?
N10 N11 1.371(5) . ?
N10 C32 1.437(5) . ?
N11 C33 1.333(5) . ?
N12 C41 1.339(6) . ?
N12 C40 1.340(6) . ?
N12 Cu1 2.065(3) 6_556 ?
N13 C43 1.136(6) . ?
N14 C44 1.125(6) . ?
C1 C5 1.377(6) . ?
C1 C2 1.385(6) . ?
C1 H1 0.9300 . ?
C2 H2 0.9300 . ?
C3 C4 1.363(6) . ?
C3 H3 0.9300 . ?
C4 C5 1.393(6) . ?
C4 H4 0.9300 . ?
C5 C6 1.476(6) . ?
C6 C9 1.378(6) . ?
C6 C7 1.426(6) . ?
C7 C8 1.483(6) . ?
C8 H8A 0.9600 . ?
C8 H8B 0.9600 . ?
C8 H8C 0.9600 . ?
C9 C10 1.473(7) . ?
C10 H10A 0.9600 . ?
C10 H10B 0.9600 . ?
C10 H10C 0.9600 . ?
C11 H11A 0.9700 . ?
C11 H11B 0.9700 . ?
C12 C14 1.385(6) . ?
C12 C13 1.476(6) . ?
C13 H13A 0.9600 . ?
C13 H13B 0.9600 . ?
C13 H13C 0.9600 . ?
C14 C15 1.425(6) . ?
C14 C17 1.474(6) . ?
C15 C16 1.486(6) . ?
C16 H16A 0.9600 . ?
C16 H16B 0.9600 . ?
C16 H16C 0.9600 . ?
C17 C21 1.387(6) . ?
C17 C18 1.392(6) . ?
C18 C19 1.374(6) . ?
C18 H18 0.9300 . ?
C19 H19 0.9300 . ?
C20 C21 1.374(6) . ?
C20 H20 0.9300 . ?
C21 H21 0.9300 . ?
C22 C23 1.367(6) . ?
C22 C26 1.395(6) . ?
C22 H22 0.9300 . ?
C23 H23 0.9300 . ?
C24 C25 1.374(6) . ?
C24 H24 0.9300 . ?
C25 C26 1.383(6) . ?
C25 H25 0.9300 . ?
C26 C27 1.469(6) . ?
C27 C28 1.386(6) . ?
C27 C30 1.405(6) . ?
C28 C29 1.467(6) . ?
C29 H29A 0.9600 . ?
C29 H29B 0.9600 . ?
C29 H29C 0.9600 . ?
C30 C31 1.491(6) . ?
C31 H31A 0.9600 . ?
C31 H31B 0.9600 . ?
C31 H31C 0.9600 . ?
C32 H32A 0.9700 . ?
C32 H32B 0.9700 . ?
C33 C35 1.419(6) . ?
C33 C34 1.478(6) . ?
C34 H34A 0.9600 . ?
C34 H34B 0.9600 . ?
C34 H34C 0.9600 . ?
C35 C36 1.383(6) . ?
C35 C38 1.475(6) . ?
C36 C37 1.484(6) . ?
C37 H37A 0.9600 . ?
C37 H37B 0.9600 . ?
C37 H37C 0.9600 . ?
C38 C42 1.383(6) . ?
C38 C39 1.388(6) . ?
C39 C40 1.368(6) . ?
C39 H39 0.9300 . ?
C40 H40 0.9300 . ?
C41 C42 1.379(6) . ?
C41 H41 0.9300 . ?
C42 H42 0.9300 . ?

loop_
_geom_torsion_atom_site_label_1
_geom_torsion_atom_site_label_2
_geom_torsion_atom_site_label_3
_geom_torsion_atom_site_label_4
_geom_torsion
_geom_torsion_site_symmetry_1
_geom_torsion_site_symmetry_2
_geom_torsion_site_symmetry_3
_geom_torsion_site_symmetry_4
_geom_torsion_publ_flag
C7 N2 N3 C9 0.2(5) . . . . ?
C7 N2 N3 C11 -177.0(4) . . . . ?
C12 N4 N5 C15 -1.8(5) . . . . ?
C11 N4 N5 C15 175.8(4) . . . . ?
N7 Cu1 N6 C19 123.1(4) . . . . ?
N1 Cu1 N6 C19 -57.9(4) 6_657 . . . ?
N14 Cu1 N6 C19 -148.4(4) . . . . ?
N13 Cu1 N6 C19 36.0(4) . . . . ?
N7 Cu1 N6 C20 -55.8(4) . . . . ?
N1 Cu1 N6 C20 123.2(4) 6_657 . . . ?
N14 Cu1 N6 C20 32.6(4) . . . . ?
N13 Cu1 N6 C20 -142.9(4) . . . . ?
N6 Cu1 N7 C23 -51.6(4) . . . . ?
N12 Cu1 N7 C23 126.4(4) 6_656 . . . ?
N14 Cu1 N7 C23 -141.1(4) . . . . ?
N13 Cu1 N7 C23 37.2(4) . . . . ?
N6 Cu1 N7 C24 127.2(4) . . . . ?
N12 Cu1 N7 C24 -54.8(4) 6_656 . . . ?
N14 Cu1 N7 C24 37.7(4) . . . . ?
N13 Cu1 N7 C24 -144.0(4) . . . . ?
C28 N8 N9 C30 -2.1(5) . . . . ?
C32 N8 N9 C30 176.1(3) . . . . ?
C36 N10 N11 C33 0.2(5) . . . . ?
C32 N10 N11 C33 -176.6(4) . . . . ?
N7 Cu1 N13 C43 145.7(7) . . . . ?
N6 Cu1 N13 C43 -123.8(7) . . . . ?
N1 Cu1 N13 C43 -33.5(7) 6_657 . . . ?
N12 Cu1 N13 C43 54.8(7) 6_656 . . . ?
N7 Cu1 N14 C44 -129.3(6) . . . . ?
N6 Cu1 N14 C44 140.3(6) . . . . ?
N1 Cu1 N14 C44 49.9(6) 6_657 . . . ?
N12 Cu1 N14 C44 -38.5(6) 6_656 . . . ?
C3 N1 C2 C1 -2.0(7) . . . . ?
Cu1 N1 C2 C1 175.9(4) 6_557 . . . ?
C5 C1 C2 N1 2.0(8) . . . . ?
C2 N1 C3 C4 0.8(7) . . . . ?
Cu1 N1 C3 C4 -177.1(4) 6_557 . . . ?
N1 C3 C4 C5 0.3(8) . . . . ?
C2 C1 C5 C4 -0.8(7) . . . . ?
C2 C1 C5 C6 178.7(4) . . . . ?
C3 C4 C5 C1 -0.3(7) . . . . ?
C3 C4 C5 C6 -179.9(4) . . . . ?
C1 C5 C6 C9 -53.9(7) . . . . ?
C4 C5 C6 C9 125.6(5) . . . . ?
C1 C5 C6 C7 129.6(5) . . . . ?
C4 C5 C6 C7 -50.8(7) . . . . ?
N3 N2 C7 C6 0.0(5) . . . . ?
N3 N2 C7 C8 -175.8(4) . . . . ?
C9 C6 C7 N2 -0.3(5) . . . . ?
C5 C6 C7 N2 176.8(4) . . . . ?
C9 C6 C7 C8 175.0(5) . . . . ?
C5 C6 C7 C8 -7.9(8) . . . . ?
N2 N3 C9 C6 -0.4(5) . . . . ?
C11 N3 C9 C6 176.5(4) . . . . ?
N2 N3 C9 C10 -179.3(5) . . . . ?
C11 N3 C9 C10 -2.4(8) . . . . ?
C7 C6 C9 N3 0.4(5) . . . . ?
C5 C6 C9 N3 -176.6(4) . . . . ?
C7 C6 C9 C10 179.1(5) . . . . ?
C5 C6 C9 C10 2.1(9) . . . . ?
C9 N3 C11 N4 -100.6(5) . . . . ?
N2 N3 C11 N4 76.2(5) . . . . ?
C12 N4 C11 N3 -102.1(5) . . . . ?
N5 N4 C11 N3 80.8(5) . . . . ?
N5 N4 C12 C14 0.7(5) . . . . ?
C11 N4 C12 C14 -176.5(4) . . . . ?
N5 N4 C12 C13 177.9(4) . . . . ?
C11 N4 C12 C13 0.7(7) . . . . ?
N4 C12 C14 C15 0.6(5) . . . . ?
C13 C12 C14 C15 -176.2(5) . . . . ?
N4 C12 C14 C17 178.2(4) . . . . ?
C13 C12 C14 C17 1.4(8) . . . . ?
N4 N5 C15 C14 2.1(5) . . . . ?
N4 N5 C15 C16 -179.9(4) . . . . ?
C12 C14 C15 N5 -1.8(5) . . . . ?
C17 C14 C15 N5 -179.3(4) . . . . ?
C12 C14 C15 C16 -179.5(5) . . . . ?
C17 C14 C15 C16 2.9(8) . . . . ?
C12 C14 C17 C21 -131.0(5) . . . . ?
C15 C14 C17 C21 46.1(7) . . . . ?
C12 C14 C17 C18 47.3(7) . . . . ?
C15 C14 C17 C18 -135.7(5) . . . . ?
C21 C17 C18 C19 0.0(7) . . . . ?
C14 C17 C18 C19 -178.3(4) . . . . ?
C20 N6 C19 C18 0.0(7) . . . . ?
Cu1 N6 C19 C18 -179.0(4) . . . . ?
C17 C18 C19 N6 0.3(8) . . . . ?
C19 N6 C20 C21 -0.6(7) . . . . ?
Cu1 N6 C20 C21 178.4(4) . . . . ?
N6 C20 C21 C17 0.9(7) . . . . ?
C18 C17 C21 C20 -0.6(7) . . . . ?
C14 C17 C21 C20 177.8(4) . . . . ?
C24 N7 C23 C22 -0.5(7) . . . . ?
Cu1 N7 C23 C22 178.3(4) . . . . ?
C26 C22 C23 N7 0.0(7) . . . . ?
C23 N7 C24 C25 0.3(7) . . . . ?
Cu1 N7 C24 C25 -178.5(3) . . . . ?
N7 C24 C25 C26 0.2(7) . . . . ?
C24 C25 C26 C22 -0.7(7) . . . . ?
C24 C25 C26 C27 179.8(4) . . . . ?
C23 C22 C26 C25 0.5(7) . . . . ?
C23 C22 C26 C27 -179.9(4) . . . . ?
C25 C26 C27 C28 50.2(7) . . . . ?
C22 C26 C27 C28 -129.2(5) . . . . ?
C25 C26 C27 C30 -130.5(5) . . . . ?
C22 C26 C27 C30 50.0(7) . . . . ?
N9 N8 C28 C27 1.6(5) . . . . ?
C32 N8 C28 C27 -176.3(4) . . . . ?
N9 N8 C28 C29 179.2(4) . . . . ?
C32 N8 C28 C29 1.3(7) . . . . ?
C30 C27 C28 N8 -0.5(5) . . . . ?
C26 C27 C28 N8 178.9(4) . . . . ?
C30 C27 C28 C29 -177.8(5) . . . . ?
C26 C27 C28 C29 1.6(8) . . . . ?
N8 N9 C30 C27 1.7(5) . . . . ?
N8 N9 C30 C31 -178.0(4) . . . . ?
C28 C27 C30 N9 -0.8(5) . . . . ?
C26 C27 C30 N9 179.8(4) . . . . ?
C28 C27 C30 C31 178.9(4) . . . . ?
C26 C27 C30 C31 -0.5(8) . . . . ?
C36 N10 C32 N8 -96.7(5) . . . . ?
N11 N10 C32 N8 79.5(5) . . . . ?
C28 N8 C32 N10 -99.9(5) . . . . ?
N9 N8 C32 N10 82.3(5) . . . . ?
N10 N11 C33 C35 0.0(5) . . . . ?
N10 N11 C33 C34 -176.2(4) . . . . ?
N11 C33 C35 C36 -0.2(5) . . . . ?
C34 C33 C35 C36 175.6(5) . . . . ?
N11 C33 C35 C38 179.3(4) . . . . ?
C34 C33 C35 C38 -4.8(8) . . . . ?
N11 N10 C36 C35 -0.3(5) . . . . ?
C32 N10 C36 C35 176.0(4) . . . . ?
N11 N10 C36 C37 179.8(4) . . . . ?
C32 N10 C36 C37 -3.8(7) . . . . ?
C33 C35 C36 N10 0.3(5) . . . . ?
C38 C35 C36 N10 -179.2(4) . . . . ?
C33 C35 C36 C37 -179.8(5) . . . . ?
C38 C35 C36 C37 0.6(8) . . . . ?
C36 C35 C38 C42 -54.4(7) . . . . ?
C33 C35 C38 C42 126.2(5) . . . . ?
C36 C35 C38 C39 124.2(5) . . . . ?
C33 C35 C38 C39 -55.2(7) . . . . ?
C42 C38 C39 C40 -0.4(7) . . . . ?
C35 C38 C39 C40 -179.1(4) . . . . ?
C41 N12 C40 C39 0.8(7) . . . . ?
Cu1 N12 C40 C39 -177.9(4) 6_556 . . . ?
C38 C39 C40 N12 -0.4(7) . . . . ?
C40 N12 C41 C42 -0.4(7) . . . . ?
Cu1 N12 C41 C42 178.3(4) 6_556 . . . ?
N12 C41 C42 C38 -0.4(8) . . . . ?
C39 C38 C42 C41 0.8(7) . . . . ?
C35 C38 C42 C41 179.5(5) . . . . ?
